data_4305404
loop_
_publ_author_name
'Banglin Chen'
'Yanyan Ji'
'Ming Xue'
'Frank R. Fronczek'
'Eric J. Hurtado'
'Jalal U. Mondal'
'Chengdu Liang'
'Sheng Dai'

_publ_section_title
;
Metal-Organic Framework with Rationally Tuned Micropores for Selective
Adsorption of Water over Methanol
;
_journal_name_full 'Inorganic Chemistry'
_journal_page_first 5543
_journal_page_last 5545
_journal_paper_doi 10.1021/ic8004008
_journal_volume 47
_journal_year 2008
_chemical_absolute_configuration ad
_chemical_formula_moiety 'C22 H24 Cu2 N2 O8, 0.76(H2 O)'
_chemical_formula_sum 'C22 H25.52 Cu2 N2 O8.76'
_chemical_formula_weight 585.25
_chemical_name_systematic
;
 ?
;
_space_group_IT_number 5
_symmetry_cell_setting monoclinic
_symmetry_space_group_name_Hall 'C 2y'
_symmetry_space_group_name_H-M 'C 1 2 1'
_atom_sites_solution_hydrogens geom
_atom_sites_solution_primary direct
_atom_sites_solution_secondary difmap
_audit_creation_method SHELXL-97
_cell_angle_alpha 90
_cell_angle_beta 103.665(2)
_cell_angle_gamma 90
_cell_formula_units_Z 4
_cell_length_a 20.9211(3)
_cell_length_b 13.7081(3)
_cell_length_c 9.1075(2)
_cell_measurement_reflns_used 4691
_cell_measurement_temperature 90
_cell_measurement_theta_max 67.9
_cell_measurement_theta_min 3.8
_cell_volume 2537.99(9)
_computing_cell_refinement 'Bruker Apex-II '
_computing_data_collection 'Bruker Apex-II'
_computing_data_reduction 'Bruker Apex-II '
_computing_molecular_graphics 'ORTEP-3 for Windows (Farrugia, 1997)'
_computing_publication_material 'Bruker SHELXTL'
_computing_structure_refinement 'SHELXL-97 (Sheldrick, 1997)'
_computing_structure_solution 'SHELXS-97 (Sheldrick, 1990)'
_diffrn_ambient_temperature 90
_diffrn_measured_fraction_theta_full 0.947
_diffrn_measured_fraction_theta_max 0.947
_diffrn_measurement_device_type 'Bruker Kappa Apex-II CCD area detector'
_diffrn_measurement_method 'phi and omega scans'
_diffrn_radiation_monochromator graphite
_diffrn_radiation_source 'fine-focus sealed tube'
_diffrn_radiation_type CuK\a
_diffrn_radiation_wavelength 1.54178
_diffrn_reflns_av_R_equivalents 0.050
_diffrn_reflns_av_sigmaI/netI 0.0496
_diffrn_reflns_limit_h_max 24
_diffrn_reflns_limit_h_min -25
_diffrn_reflns_limit_k_max 16
_diffrn_reflns_limit_k_min -16
_diffrn_reflns_limit_l_max 10
_diffrn_reflns_limit_l_min -10
_diffrn_reflns_number 11868
_diffrn_reflns_theta_full 68.5
_diffrn_reflns_theta_max 68.5
_diffrn_reflns_theta_min 3.8
_diffrn_standards_number 0
_exptl_absorpt_coefficient_mu 2.513
_exptl_absorpt_correction_T_max 0.844
_exptl_absorpt_correction_T_min 0.704
_exptl_absorpt_correction_type multi-scan
_exptl_absorpt_process_details 'SADABS (Sheldrick, 2002)'
_exptl_crystal_colour blue
_exptl_crystal_density_diffrn 1.532
_exptl_crystal_density_method 'not measured'
_exptl_crystal_description fragment
_exptl_crystal_F_000 1199
_exptl_crystal_size_max 0.15
_exptl_crystal_size_mid 0.09
_exptl_crystal_size_min 0.07
_refine_diff_density_max 0.87
_refine_diff_density_min -0.52
_refine_diff_density_rms 0.097
_refine_ls_abs_structure_details 'Flack (1983) '
_refine_ls_abs_structure_Flack -0.06(4)
_refine_ls_extinction_coef 0.00026(6)
_refine_ls_extinction_expression Fc^*^=kFc[1+0.001xFc^2^\l^3^/sin(2\q)]^-1/4^
_refine_ls_extinction_method SHELXL
_refine_ls_goodness_of_fit_ref 1.056
_refine_ls_hydrogen_treatment constr
_refine_ls_matrix_type full
_refine_ls_number_parameters 322
_refine_ls_number_reflns 4241
_refine_ls_number_restraints 1
_refine_ls_restrained_S_all 1.056
_refine_ls_R_factor_all 0.048
_refine_ls_R_factor_gt 0.042
_refine_ls_shift/su_max 0.001
_refine_ls_shift/su_mean 0.000
_refine_ls_structure_factor_coef Fsqd
_refine_ls_weighting_details 'calc w=1/[\s^2^(Fo^2^)+(0.0719P)^2^+1.6106P] where P=(Fo^2^+2Fc^2^)/3'
_refine_ls_weighting_scheme calc
_refine_ls_wR_factor_gt 0.110
_refine_ls_wR_factor_ref 0.116
_reflns_number_gt 3814
_reflns_number_total 4241
_reflns_threshold_expression I>2\s(I)
_cod_data_source_file ic8004008-file003_3.cif
_cod_data_source_block 1'
_cod_depositor_comments
;
The following automatic conversions were performed:
'_symmetry_cell_setting' value 'Monoclinic' changed to 'monoclinic'
according to '/home/saulius/struct/CIF-dictionaries/cif_core.dic'
dictionary named 'cif_core.dic' version 2.4.1 from 2010-06-29.

Automatic conversion script
Id: cif_fix_enum 1527 2010-12-29 10:47:43Z saulius 
;
_cod_original_sg_symbol_H-M 'C 2'
_cod_database_code 4305404

loop_
_symmetry_equiv_pos_as_xyz
'x, y, z'
'-x, y, -z'
'x+1/2, y+1/2, z'
'-x+1/2, y+1/2, -z'

loop_
_atom_site_label
_atom_site_type_symbol
_atom_site_fract_x
_atom_site_fract_y
_atom_site_fract_z
_atom_site_U_iso_or_equiv
_atom_site_adp_type
_atom_site_occupancy
_atom_site_symmetry_multiplicity
_atom_site_calc_flag
_atom_site_refinement_flags
_atom_site_disorder_assembly
_atom_site_disorder_group
Cu1 Cu 0.30000(3) 0.47371(4) 0.31601(7) 0.0152(2) Uani 1 1 d . . .
Cu2 Cu 0.19453(3) 0.56581(4) 0.17073(7) 0.0145(2) Uani 1 1 d . . .
O1 O 0.24601(17) 0.4650(3) 0.4659(4) 0.0223(8) Uani 1 1 d . . .
O2 O 0.15064(19) 0.5259(3) 0.3318(4) 0.0234(9) Uani 1 1 d . . .
O3 O 0.32976(18) 0.6043(3) 0.3938(4) 0.0231(9) Uani 1 1 d . . .
O4 O 0.23484(19) 0.6789(3) 0.2913(4) 0.0243(9) Uani 1 1 d . . .
O5 O 0.33976(19) 0.4980(3) 0.1436(4) 0.0241(9) Uani 1 1 d . . .
O6 O 0.25273(19) 0.5881(3) 0.0318(4) 0.0214(9) Uani 1 1 d . . .
O7 O 0.25411(19) 0.3568(3) 0.2150(4) 0.0248(9) Uani 1 1 d . . .
O8 O 0.16799(19) 0.4376(3) 0.0760(4) 0.0219(9) Uani 1 1 d . . .
N1 N 0.3781(2) 0.3983(3) 0.4703(5) 0.0154(10) Uani 1 1 d . . .
N2 N 0.6171(2) 0.1462(4) 1.0216(5) 0.0170(10) Uani 1 1 d . . .
C1 C 0.4258(4) 0.4435(5) 0.5654(8) 0.048(2) Uani 1 1 d . . .
H1 H 0.4275 0.5126 0.5592 0.057 Uiso 1 1 calc R . .
C2 C 0.4732(4) 0.3982(5) 0.6724(7) 0.0423(19) Uani 1 1 d . . .
H2 H 0.5072 0.4356 0.7351 0.051 Uiso 1 1 calc R . .
C3 C 0.4720(3) 0.3005(5) 0.6893(6) 0.0195(12) Uani 1 1 d . . .
C4 C 0.4218(4) 0.2524(6) 0.5931(10) 0.073(3) Uani 1 1 d . . .
H4 H 0.4181 0.1836 0.6005 0.087 Uiso 1 1 calc R . .
C5 C 0.3766(4) 0.3029(5) 0.4858(9) 0.059(3) Uani 1 1 d . . .
H5 H 0.3428 0.2672 0.4196 0.071 Uiso 1 1 calc R . .
C6 C 0.6222(3) 0.2401(5) 0.9966(7) 0.0343(16) Uani 1 1 d . . .
H6 H 0.6591 0.2739 1.0556 0.041 Uiso 1 1 calc R . .
C7 C 0.5775(3) 0.2926(5) 0.8906(7) 0.0368(16) Uani 1 1 d . . .
H7 H 0.5844 0.3602 0.8774 0.044 Uiso 1 1 calc R . .
C8 C 0.5228(3) 0.2466(4) 0.8035(5) 0.0146(11) Uani 1 1 d . . .
C9 C 0.5178(3) 0.1467(4) 0.8248(6) 0.0204(12) Uani 1 1 d . . .
H9 H 0.4822 0.1108 0.7652 0.024 Uiso 1 1 calc R . .
C10 C 0.5653(3) 0.1001(5) 0.9336(5) 0.0201(12) Uani 1 1 d . . .
H10 H 0.5612 0.0319 0.9468 0.024 Uiso 1 1 calc R . .
C11 C 0.1860(2) 0.4831(4) 0.4456(5) 0.0169(11) Uani 1 1 d . . .
C12 C 0.1517(3) 0.4485(4) 0.5679(5) 0.0170(12) Uani 1 1 d . . .
H12 H 0.1047 0.4332 0.5188 0.020 Uiso 1 1 calc R . .
C13 C 0.3163(3) 0.8572(4) 0.3496(6) 0.0177(12) Uani 1 1 d . . .
H13A H 0.2697 0.8717 0.3008 0.021 Uiso 1 1 calc R . .
H13B H 0.3389 0.8401 0.2691 0.021 Uiso 1 1 calc R . .
C14 C 0.3191(3) 0.7705(4) 0.4551(6) 0.0236(13) Uani 1 1 d . . .
H14A H 0.3654 0.7591 0.5094 0.028 Uiso 1 1 calc R . .
H14B H 0.2938 0.7860 0.5312 0.028 Uiso 1 1 calc R . .
C15 C 0.2921(3) 0.6791(4) 0.3732(5) 0.0195(12) Uani 1 1 d . . .
C16 C 0.1532(3) 0.5323(4) 0.6797(6) 0.0363(15) Uani 1 1 d . . .
H16A H 0.1322 0.5900 0.6253 0.054 Uiso 1 1 calc R . .
H16B H 0.1989 0.5476 0.7295 0.054 Uiso 1 1 calc R . .
H16C H 0.1294 0.5130 0.7558 0.054 Uiso 1 1 calc R . .
C17 C 0.3094(3) 0.5547(4) 0.0408(5) 0.0199(12) Uani 1 1 d . . .
C18 C 0.3422(3) 0.5810(4) -0.0863(6) 0.0255(13) Uani 1 1 d . . .
H18 H 0.3281 0.5306 -0.1669 0.031 Uiso 1 1 calc R . .
C19 C 0.3180(3) 0.6797(5) -0.1574(6) 0.0256(13) Uani 1 1 d . . .
H19A H 0.3406 0.6936 -0.2391 0.031 Uiso 1 1 calc R . .
H19B H 0.2703 0.6747 -0.2041 0.031 Uiso 1 1 calc R . .
C20 C 0.17081(18) 0.2659(3) 0.0472(4) 0.0233(13) Uani 1 1 d . . .
H20A H 0.1907 0.2504 -0.0385 0.028 Uiso 1 1 calc R . .
H20B H 0.1229 0.2745 0.0061 0.028 Uiso 1 1 calc R . .
C21 C 0.19980(18) 0.3617(3) 0.1191(4) 0.0191(12) Uani 1 1 d R . .
C22 C 0.41566(18) 0.5768(3) -0.0392(4) 0.068(2) Uani 1 1 d R . .
H22A H 0.4341 0.5944 -0.1250 0.103 Uiso 1 1 calc R . .
H22B H 0.4295 0.5105 -0.0057 0.103 Uiso 1 1 calc R . .
H22C H 0.4315 0.6226 0.0439 0.103 Uiso 1 1 calc R . .
O1W O 0.4634(9) 0.6410(13) 0.359(3) 0.125(10) Uani 0.437(19) 1 d P . .
O2W O 0.0267(15) 0.379(3) 0.189(4) 0.18(2) Uani 0.33(3) 1 d P . .

loop_
_atom_site_aniso_label
_atom_site_aniso_U_11
_atom_site_aniso_U_22
_atom_site_aniso_U_33
_atom_site_aniso_U_23
_atom_site_aniso_U_13
_atom_site_aniso_U_12
Cu1 0.0180(4) 0.0126(4) 0.0129(4) 0.0025(3) -0.0001(3) 0.0016(3)
Cu2 0.0168(4) 0.0138(4) 0.0109(4) 0.0024(3) -0.0007(3) 0.0016(3)
O1 0.0172(18) 0.030(2) 0.0184(17) 0.0085(17) 0.0022(14) 0.0035(19)
O2 0.0219(19) 0.032(2) 0.0154(18) 0.0076(15) 0.0032(15) 0.0055(16)
O3 0.019(2) 0.0174(19) 0.029(2) 0.0002(16) -0.0015(16) 0.0018(16)
O4 0.025(2) 0.022(2) 0.0198(18) 0.0002(16) -0.0084(15) 0.0064(16)
O5 0.028(2) 0.026(2) 0.0192(18) 0.0107(14) 0.0067(15) 0.0133(16)
O6 0.0207(19) 0.027(2) 0.0152(17) 0.0107(15) 0.0021(14) 0.0068(17)
O7 0.027(2) 0.0128(19) 0.029(2) -0.0021(16) -0.0056(17) 0.0011(16)
O8 0.022(2) 0.0179(19) 0.0211(19) 0.0007(15) -0.0032(15) -0.0023(16)
N1 0.016(2) 0.015(2) 0.012(2) 0.0021(17) -0.0026(18) 0.0028(18)
N2 0.018(2) 0.021(2) 0.012(2) 0.0039(18) 0.0026(18) 0.003(2)
C1 0.049(4) 0.016(3) 0.058(4) 0.002(3) -0.030(4) 0.003(3)
C2 0.050(4) 0.016(3) 0.040(4) 0.002(3) -0.029(3) -0.003(3)
C3 0.017(3) 0.024(3) 0.015(3) 0.004(2) -0.003(2) 0.005(2)
C4 0.064(5) 0.016(3) 0.097(6) 0.024(4) -0.065(5) -0.015(3)
C5 0.046(4) 0.016(3) 0.082(6) 0.004(4) -0.051(4) -0.003(3)
C6 0.033(4) 0.023(3) 0.035(3) 0.011(3) -0.016(3) -0.011(3)
C7 0.034(4) 0.017(3) 0.045(4) 0.009(3) -0.019(3) -0.008(3)
C8 0.018(3) 0.011(3) 0.013(2) 0.0065(19) 0.002(2) 0.0011(19)
C9 0.020(3) 0.020(3) 0.016(3) -0.003(2) -0.008(2) -0.003(2)
C10 0.023(3) 0.016(3) 0.018(3) 0.003(2) -0.001(2) -0.001(2)
C11 0.023(3) 0.013(3) 0.012(2) -0.002(2) -0.001(2) -0.002(2)
C12 0.025(3) 0.016(3) 0.011(2) -0.0002(18) 0.005(2) 0.003(2)
C13 0.026(3) 0.017(3) 0.009(2) -0.004(2) 0.003(2) 0.003(2)
C14 0.029(3) 0.021(3) 0.019(3) 0.003(2) 0.001(2) 0.005(2)
C15 0.031(3) 0.011(3) 0.015(3) 0.001(2) 0.004(2) 0.002(2)
C16 0.074(4) 0.022(3) 0.018(3) 0.000(2) 0.021(3) 0.010(3)
C17 0.030(3) 0.012(3) 0.017(3) 0.002(2) 0.003(2) 0.000(2)
C18 0.032(3) 0.018(3) 0.028(3) 0.009(2) 0.012(2) 0.007(2)
C19 0.035(3) 0.021(3) 0.023(3) 0.000(2) 0.012(2) 0.008(3)
C20 0.028(3) 0.017(3) 0.021(3) -0.005(2) -0.003(2) 0.002(2)
C21 0.026(3) 0.021(3) 0.009(3) -0.001(2) 0.001(2) -0.001(2)
C22 0.069(5) 0.061(5) 0.086(6) 0.037(4) 0.041(5) 0.030(4)
O1W 0.069(12) 0.087(13) 0.23(2) 0.006(14) 0.050(12) -0.014(10)
O2W 0.11(3) 0.15(3) 0.24(4) 0.00(3) -0.05(2) 0.06(2)

loop_
_atom_type_symbol
_atom_type_description
_atom_type_scat_dispersion_real
_atom_type_scat_dispersion_imag
_atom_type_scat_source
C C 0.0181 0.0091 'International Tables Vol C Tables 4.2.6.8 and 6.1.1.4'
H H 0.0000 0.0000 'International Tables Vol C Tables 4.2.6.8 and 6.1.1.4'
N N 0.0311 0.0180 'International Tables Vol C Tables 4.2.6.8 and 6.1.1.4'
O O 0.0492 0.0322 'International Tables Vol C Tables 4.2.6.8 and 6.1.1.4'
Cu Cu -1.9646 0.5888 'International Tables Vol C Tables 4.2.6.8 and 6.1.1.4'

loop_
_geom_angle_atom_site_label_1
_geom_angle_atom_site_label_2
_geom_angle_atom_site_label_3
_geom_angle
_geom_angle_site_symmetry_1
_geom_angle_site_symmetry_3
_geom_angle_publ_flag
O1 Cu1 O3 89.44(18) . . ?
O1 Cu1 O5 168.82(16) . . ?
O3 Cu1 O5 88.62(17) . . ?
O1 Cu1 O7 88.75(18) . . ?
O3 Cu1 O7 168.38(17) . . ?
O5 Cu1 O7 90.94(17) . . ?
O1 Cu1 N1 89.39(16) . . ?
O3 Cu1 N1 94.28(17) . . ?
O5 Cu1 N1 101.73(16) . . ?
O7 Cu1 N1 97.17(16) . . ?
O1 Cu1 Cu2 80.02(11) . . ?
O3 Cu1 Cu2 84.30(11) . . ?
O5 Cu1 Cu2 88.83(11) . . ?
O7 Cu1 Cu2 84.09(11) . . ?
N1 Cu1 Cu2 169.32(12) . . ?
O4 Cu2 O6 89.30(17) . . ?
O4 Cu2 O8 168.78(15) . . ?
O6 Cu2 O8 90.59(17) . . ?
O4 Cu2 O2 90.97(17) . . ?
O6 Cu2 O2 168.40(15) . . ?
O8 Cu2 O2 86.91(17) . . ?
O4 Cu2 N2 96.18(17) . 3_454 ?
O6 Cu2 N2 90.13(16) . 3_454 ?
O8 Cu2 N2 95.03(17) . 3_454 ?
O2 Cu2 N2 101.36(16) . 3_454 ?
O4 Cu2 Cu1 84.20(11) . . ?
O6 Cu2 Cu1 79.91(10) . . ?
O8 Cu2 Cu1 84.73(11) . . ?
O2 Cu2 Cu1 88.58(11) . . ?
N2 Cu2 Cu1 170.03(12) 3_454 . ?
C11 O1 Cu1 127.3(3) . . ?
C11 O2 Cu2 116.8(3) . . ?
C15 O3 Cu1 122.9(3) . . ?
C15 O4 Cu2 123.8(4) . . ?
C17 O5 Cu1 117.4(3) . . ?
C17 O6 Cu2 128.1(3) . . ?
C21 O7 Cu1 122.6(3) . . ?
C21 O8 Cu2 122.0(3) . . ?
C1 N1 C5 115.6(5) . . ?
C1 N1 Cu1 123.1(4) . . ?
C5 N1 Cu1 120.9(4) . . ?
C6 N2 C10 116.3(5) . . ?
C6 N2 Cu2 122.0(4) . 3_546 ?
C10 N2 Cu2 121.0(4) . 3_546 ?
N1 C1 C2 124.6(7) . . ?
N1 C1 H1 117.7 . . ?
C2 C1 H1 117.7 . . ?
C3 C2 C1 120.2(6) . . ?
C3 C2 H2 119.9 . . ?
C1 C2 H2 119.9 . . ?
C2 C3 C4 116.0(6) . . ?
C2 C3 C8 122.7(5) . . ?
C4 C3 C8 121.3(5) . . ?
C3 C4 C5 120.5(7) . . ?
C3 C4 H4 119.8 . . ?
C5 C4 H4 119.8 . . ?
N1 C5 C4 123.1(6) . . ?
N1 C5 H5 118.4 . . ?
C4 C5 H5 118.4 . . ?
N2 C6 C7 124.3(6) . . ?
N2 C6 H6 117.9 . . ?
C7 C6 H6 117.9 . . ?
C6 C7 C8 119.8(6) . . ?
C6 C7 H7 120.1 . . ?
C8 C7 H7 120.1 . . ?
C7 C8 C9 116.6(5) . . ?
C7 C8 C3 122.1(4) . . ?
C9 C8 C3 121.3(4) . . ?
C10 C9 C8 119.4(5) . . ?
C10 C9 H9 120.3 . . ?
C8 C9 H9 120.3 . . ?
N2 C10 C9 123.5(6) . . ?
N2 C10 H10 118.2 . . ?
C9 C10 H10 118.2 . . ?
O1 C11 O2 125.8(5) . . ?
O1 C11 C12 117.1(4) . . ?
O2 C11 C12 117.0(4) . . ?
C13 C12 C16 110.4(4) 4_546 . ?
C13 C12 C11 112.5(4) 4_546 . ?
C16 C12 C11 108.1(4) . . ?
C13 C12 H12 108.6 4_546 . ?
C16 C12 H12 108.6 . . ?
C11 C12 H12 108.6 . . ?
C14 C13 C12 112.4(4) . 4_556 ?
C14 C13 H13A 109.1 . . ?
C12 C13 H13A 109.1 4_556 . ?
C14 C13 H13B 109.1 . . ?
C12 C13 H13B 109.1 4_556 . ?
H13A C13 H13B 107.8 . . ?
C15 C14 C13 112.7(4) . . ?
C15 C14 H14A 109.1 . . ?
C13 C14 H14A 109.1 . . ?
C15 C14 H14B 109.1 . . ?
C13 C14 H14B 109.1 . . ?
H14A C14 H14B 107.8 . . ?
O4 C15 O3 123.7(5) . . ?
O4 C15 C14 119.6(5) . . ?
O3 C15 C14 116.7(5) . . ?
C12 C16 H16A 109.5 . . ?
C12 C16 H16B 109.5 . . ?
H16A C16 H16B 109.5 . . ?
C12 C16 H16C 109.5 . . ?
H16A C16 H16C 109.5 . . ?
H16B C16 H16C 109.5 . . ?
O6 C17 O5 125.0(5) . . ?
O6 C17 C18 116.9(5) . . ?
O5 C17 C18 118.1(5) . . ?
C22 C18 C17 113.0(4) . . ?
C22 C18 C19 111.7(5) . . ?
C17 C18 C19 111.5(5) . . ?
C22 C18 H18 106.7 . . ?
C17 C18 H18 106.7 . . ?
C19 C18 H18 106.7 . . ?
C20 C19 C18 114.8(5) 4 . ?
C20 C19 H19A 108.6 4 . ?
C18 C19 H19A 108.6 . . ?
C20 C19 H19B 108.6 4 . ?
C18 C19 H19B 108.6 . . ?
H19A C19 H19B 107.5 . . ?
C21 C20 C19 113.4(3) . 4_545 ?
C21 C20 H20A 108.9 . . ?
C19 C20 H20A 108.9 4_545 . ?
C21 C20 H20B 108.9 . . ?
C19 C20 H20B 108.9 4_545 . ?
H20A C20 H20B 107.7 . . ?
O8 C21 O7 126.0(4) . . ?
O8 C21 C20 117.0(3) . . ?
O7 C21 C20 117.0(3) . . ?
C18 C22 H22A 109.5 . . ?
C18 C22 H22B 109.5 . . ?
H22A C22 H22B 109.5 . . ?
C18 C22 H22C 109.5 . . ?
H22A C22 H22C 109.5 . . ?
H22B C22 H22C 109.5 . . ?

loop_
_geom_bond_atom_site_label_1
_geom_bond_atom_site_label_2
_geom_bond_distance
_geom_bond_site_symmetry_2
_geom_bond_publ_flag
Cu1 O1 1.971(4) . ?
Cu1 O3 1.971(4) . ?
Cu1 O5 1.971(4) . ?
Cu1 O7 1.979(4) . ?
Cu1 N1 2.151(4) . ?
Cu1 Cu2 2.6141(8) . ?
Cu2 O4 1.971(4) . ?
Cu2 O6 1.976(4) . ?
Cu2 O8 1.978(4) . ?
Cu2 O2 1.983(4) . ?
Cu2 N2 2.155(5) 3_454 ?
O1 C11 1.251(6) . ?
O2 C11 1.266(6) . ?
O3 C15 1.280(6) . ?
O4 C15 1.252(6) . ?
O5 C17 1.265(7) . ?
O6 C17 1.257(7) . ?
O7 C21 1.261(5) . ?
O8 C21 1.248(6) . ?
N1 C1 1.312(8) . ?
N1 C5 1.317(9) . ?
N2 C6 1.316(8) . ?
N2 C10 1.344(7) . ?
N2 Cu2 2.155(5) 3_546 ?
C1 C2 1.364(9) . ?
C1 H1 0.9500 . ?
C2 C3 1.350(9) . ?
C2 H2 0.9500 . ?
C3 C4 1.367(9) . ?
C3 C8 1.494(5) . ?
C4 C5 1.375(9) . ?
C4 H4 0.9500 . ?
C5 H5 0.9500 . ?
C6 C7 1.377(8) . ?
C6 H6 0.9500 . ?
C7 C8 1.382(8) . ?
C7 H7 0.9500 . ?
C8 C9 1.391(8) . ?
C9 C10 1.383(8) . ?
C9 H9 0.9500 . ?
C10 H10 0.9500 . ?
C11 C12 1.535(7) . ?
C12 C13 1.530(7) 4_546 ?
C12 C16 1.531(6) . ?
C12 H12 1.0000 . ?
C13 C14 1.521(7) . ?
C13 C12 1.530(7) 4_556 ?
C13 H13A 0.9900 . ?
C13 H13B 0.9900 . ?
C14 C15 1.498(7) . ?
C14 H14A 0.9900 . ?
C14 H14B 0.9900 . ?
C16 H16A 0.9800 . ?
C16 H16B 0.9800 . ?
C16 H16C 0.9800 . ?
C17 C18 1.521(7) . ?
C18 C22 1.496(7) . ?
C18 C19 1.534(8) . ?
C18 H18 1.0000 . ?
C19 C20 1.532(7) 4 ?
C19 H19A 0.9900 . ?
C19 H19B 0.9900 . ?
C20 C21 1.5273 . ?
C20 C19 1.532(7) 4_545 ?
C20 H20A 0.9900 . ?
C20 H20B 0.9900 . ?
C22 H22A 0.9800 . ?
C22 H22B 0.9800 . ?
C22 H22C 0.9800 . ?

loop_
_geom_torsion_atom_site_label_1
_geom_torsion_atom_site_label_2
_geom_torsion_atom_site_label_3
_geom_torsion_atom_site_label_4
_geom_torsion
_geom_torsion_site_symmetry_1
_geom_torsion_site_symmetry_2
_geom_torsion_site_symmetry_3
_geom_torsion_site_symmetry_4
_geom_torsion_publ_flag
O1 Cu1 Cu2 O4 83.21(18) . . . . ?
O3 Cu1 Cu2 O4 -7.23(16) . . . . ?
O5 Cu1 Cu2 O4 -95.96(17) . . . . ?
O7 Cu1 Cu2 O4 173.0(2) . . . . ?
O1 Cu1 Cu2 O6 173.5(2) . . . . ?
O3 Cu1 Cu2 O6 83.08(16) . . . . ?
O5 Cu1 Cu2 O6 -5.64(16) . . . . ?
O7 Cu1 Cu2 O6 -96.71(17) . . . . ?
O1 Cu1 Cu2 O8 -94.94(18) . . . . ?
O3 Cu1 Cu2 O8 174.62(19) . . . . ?
O5 Cu1 Cu2 O8 85.89(16) . . . . ?
O7 Cu1 Cu2 O8 -5.17(16) . . . . ?
O1 Cu1 Cu2 O2 -7.91(18) . . . . ?
O3 Cu1 Cu2 O2 -98.35(16) . . . . ?
O5 Cu1 Cu2 O2 172.92(19) . . . . ?
O3 Cu1 O1 C11 97.2(5) . . . . ?
O7 Cu1 O1 C11 -71.3(5) . . . . ?
N1 Cu1 O1 C11 -168.5(5) . . . . ?
Cu2 Cu1 O1 C11 12.9(5) . . . . ?
O4 Cu2 O2 C11 -77.7(4) . . . . ?
O8 Cu2 O2 C11 91.3(4) . . . . ?
N2 Cu2 O2 C11 -174.2(4) 3_454 . . . ?
Cu1 Cu2 O2 C11 6.5(4) . . . . ?
O1 Cu1 O3 C15 -70.6(4) . . . . ?
O5 Cu1 O3 C15 98.4(4) . . . . ?
N1 Cu1 O3 C15 -160.0(4) . . . . ?
Cu2 Cu1 O3 C15 9.4(4) . . . . ?
O6 Cu2 O4 C15 -71.8(4) . . . . ?
O2 Cu2 O4 C15 96.6(4) . . . . ?
N2 Cu2 O4 C15 -161.9(4) 3_454 . . . ?
Cu1 Cu2 O4 C15 8.1(4) . . . . ?
O3 Cu1 O5 C17 -75.7(4) . . . . ?
O7 Cu1 O5 C17 92.7(4) . . . . ?
N1 Cu1 O5 C17 -169.7(4) . . . . ?
Cu2 Cu1 O5 C17 8.7(4) . . . . ?
O4 Cu2 O6 C17 88.9(5) . . . . ?
O8 Cu2 O6 C17 -79.9(5) . . . . ?
N2 Cu2 O6 C17 -174.9(5) 3_454 . . . ?
Cu1 Cu2 O6 C17 4.7(4) . . . . ?
O1 Cu1 O7 C21 84.9(4) . . . . ?
O5 Cu1 O7 C21 -83.9(4) . . . . ?
N1 Cu1 O7 C21 174.1(4) . . . . ?
Cu2 Cu1 O7 C21 4.8(3) . . . . ?
O6 Cu2 O8 C21 87.4(4) . . . . ?
O2 Cu2 O8 C21 -81.2(4) . . . . ?
N2 Cu2 O8 C21 177.6(4) 3_454 . . . ?
Cu1 Cu2 O8 C21 7.6(4) . . . . ?
O1 Cu1 N1 C1 -93.4(6) . . . . ?
O3 Cu1 N1 C1 -4.0(6) . . . . ?
O5 Cu1 N1 C1 85.5(6) . . . . ?
O7 Cu1 N1 C1 178.0(6) . . . . ?
O1 Cu1 N1 C5 79.2(6) . . . . ?
O3 Cu1 N1 C5 168.6(6) . . . . ?
O5 Cu1 N1 C5 -101.9(6) . . . . ?
O7 Cu1 N1 C5 -9.5(6) . . . . ?
C5 N1 C1 C2 1.8(12) . . . . ?
Cu1 N1 C1 C2 174.8(7) . . . . ?
N1 C1 C2 C3 -2.1(14) . . . . ?
C1 C2 C3 C4 0.8(12) . . . . ?
C1 C2 C3 C8 179.4(6) . . . . ?
C2 C3 C4 C5 0.7(13) . . . . ?
C8 C3 C4 C5 -178.0(7) . . . . ?
C1 N1 C5 C4 -0.3(13) . . . . ?
Cu1 N1 C5 C4 -173.4(7) . . . . ?
C3 C4 C5 N1 -1.0(16) . . . . ?
C10 N2 C6 C7 1.7(10) . . . . ?
Cu2 N2 C6 C7 172.7(5) 3_546 . . . ?
N2 C6 C7 C8 0.7(11) . . . . ?
C6 C7 C8 C9 -2.8(9) . . . . ?
C6 C7 C8 C3 178.6(5) . . . . ?
C2 C3 C8 C7 -5.6(8) . . . . ?
C4 C3 C8 C7 173.0(9) . . . . ?
C2 C3 C8 C9 175.9(8) . . . . ?
C4 C3 C8 C9 -5.5(8) . . . . ?
C7 C8 C9 C10 2.5(8) . . . . ?
C3 C8 C9 C10 -178.8(4) . . . . ?
C6 N2 C10 C9 -2.0(8) . . . . ?
Cu2 N2 C10 C9 -173.1(4) 3_546 . . . ?
C8 C9 C10 N2 -0.1(8) . . . . ?
Cu1 O1 C11 O2 -12.4(9) . . . . ?
Cu1 O1 C11 C12 166.1(4) . . . . ?
Cu2 O2 C11 O1 0.9(8) . . . . ?
Cu2 O2 C11 C12 -177.7(3) . . . . ?
O1 C11 C12 C13 -29.0(7) . . . 4_546 ?
O2 C11 C12 C13 149.7(5) . . . 4_546 ?
O1 C11 C12 C16 93.2(6) . . . . ?
O2 C11 C12 C16 -88.1(6) . . . . ?
C12 C13 C14 C15 -175.9(4) 4_556 . . . ?
Cu2 O4 C15 O3 -3.6(7) . . . . ?
Cu2 O4 C15 C14 177.3(3) . . . . ?
Cu1 O3 C15 O4 -6.5(7) . . . . ?
Cu1 O3 C15 C14 172.6(3) . . . . ?
C13 C14 C15 O4 -55.5(7) . . . . ?
C13 C14 C15 O3 125.3(5) . . . . ?
Cu2 O6 C17 O5 0.8(8) . . . . ?
Cu2 O6 C17 C18 177.7(4) . . . . ?
Cu1 O5 C17 O6 -8.2(8) . . . . ?
Cu1 O5 C17 C18 175.0(4) . . . . ?
O6 C17 C18 C22 155.4(5) . . . . ?
O5 C17 C18 C22 -27.5(7) . . . . ?
O6 C17 C18 C19 28.7(7) . . . . ?
O5 C17 C18 C19 -154.2(5) . . . . ?
C22 C18 C19 C20 -69.1(6) . . . 4 ?
C17 C18 C19 C20 58.3(7) . . . 4 ?
Cu2 O8 C21 O7 -6.6(6) . . . . ?
Cu2 O8 C21 C20 174.40(16) . . . . ?
Cu1 O7 C21 O8 -0.5(6) . . . . ?
Cu1 O7 C21 C20 178.49(17) . . . . ?
C19 C20 C21 O8 -143.4(5) 4_545 . . . ?
C19 C20 C21 O7 37.5(3) 4_545 . . . ?
